data_4086123
loop_
_publ_author_name
'Aghazadeh Meshgi, Mohammad'
'Baumgartner, Judith'
'Marschner, Christoph'

_publ_section_title
;
 Oligosilanylsilatranes.
;
_journal_issue 15
_journal_name_full Organometallics
_journal_page_first 3721
_journal_page_last 3731
_journal_paper_doi 10.1021/acs.organomet.5b00404
_journal_volume 34
_journal_year 2015
_chemical_formula_sum 'C28 H72 N2 O6 Si10'
_chemical_formula_weight 813.78
_chemical_name_systematic
;
 ?
;
_space_group_IT_number 14
_symmetry_cell_setting monoclinic
_symmetry_space_group_name_Hall '-P 2ybc'
_symmetry_space_group_name_H-M 'P 1 21/c 1'
_atom_sites_solution_hydrogens geom
_atom_sites_solution_primary direct
_atom_sites_solution_secondary difmap
_audit_creation_method SHELXL-97
_cell_angle_alpha 90.00
_cell_angle_beta 90.779(4)
_cell_angle_gamma 90.00
_cell_formula_units_Z 4
_cell_length_a 25.410(6)
_cell_length_b 10.481(3)
_cell_length_c 17.482(4)
_cell_measurement_reflns_used 10966
_cell_measurement_temperature 100(2)
_cell_measurement_theta_max 52.316
_cell_measurement_theta_min 4.655
_cell_volume 4655(2)
_computing_cell_refinement 'Bruker SMART'
_computing_data_collection 'Bruker SMART'
_computing_data_reduction 'Bruker SAINT'
_computing_molecular_graphics 'Bruker SHELXTL'
_computing_publication_material 'Bruker SHELXTL'
_computing_structure_refinement 'SHELXL-97 (Sheldrick, 1997)'
_computing_structure_solution 'SHELXS-97 (Sheldrick, 1990)'
_diffrn_ambient_temperature 100(2)
_diffrn_measured_fraction_theta_full 0.992
_diffrn_measured_fraction_theta_max 0.992
_diffrn_measurement_device_type 'SMART APEX'
_diffrn_measurement_method '\w scans'
_diffrn_radiation_monochromator graphite
_diffrn_radiation_source 'fine-focus sealed tube'
_diffrn_radiation_type MoK\a
_diffrn_radiation_wavelength 0.71073
_diffrn_reflns_av_R_equivalents 0.0521
_diffrn_reflns_av_sigmaI/netI 0.0499
_diffrn_reflns_limit_h_max 31
_diffrn_reflns_limit_h_min -31
_diffrn_reflns_limit_k_max 13
_diffrn_reflns_limit_k_min -13
_diffrn_reflns_limit_l_max 21
_diffrn_reflns_limit_l_min -21
_diffrn_reflns_number 35832
_diffrn_reflns_theta_full 26.36
_diffrn_reflns_theta_max 26.36
_diffrn_reflns_theta_min 0.80
_exptl_absorpt_coefficient_mu 0.318
_exptl_absorpt_correction_T_max 0.9628
_exptl_absorpt_correction_T_min 0.9162
_exptl_absorpt_correction_type multi-scan
_exptl_absorpt_process_details SADABS
_exptl_crystal_colour colorless
_exptl_crystal_density_diffrn 1.161
_exptl_crystal_density_method 'not measured'
_exptl_crystal_description blocks
_exptl_crystal_F_000 1768
_exptl_crystal_size_max 0.28
_exptl_crystal_size_mid 0.18
_exptl_crystal_size_min 0.12
_platon_squeeze_details
;
;
_refine_diff_density_max 1.299
_refine_diff_density_min -0.423
_refine_diff_density_rms 0.108
_refine_ls_extinction_method none
_refine_ls_goodness_of_fit_ref 1.241
_refine_ls_hydrogen_treatment constr
_refine_ls_matrix_type full
_refine_ls_number_parameters 459
_refine_ls_number_reflns 9429
_refine_ls_number_restraints 0
_refine_ls_restrained_S_all 1.241
_refine_ls_R_factor_all 0.1011
_refine_ls_R_factor_gt 0.0907
_refine_ls_shift/su_max 0.000
_refine_ls_shift/su_mean 0.000
_refine_ls_structure_factor_coef Fsqd
_refine_ls_weighting_details 'calc w=1/[\s^2^(Fo^2^)+(0.0646P)^2^+19.7975P] where P=(Fo^2^+2Fc^2^)/3'
_refine_ls_weighting_scheme calc
_refine_ls_wR_factor_gt 0.2093
_refine_ls_wR_factor_ref 0.2145
_reflns_number_gt 8428
_reflns_number_total 9429
_reflns_threshold_expression >2sigma(I)
_cod_data_source_file om5b00404_si_002.cif
_cod_data_source_block 17_1078j
_cod_depositor_comments 'Adding full bibliography for 4086115--4086125.cif.'
_cod_original_sg_symbol_H-M P2(1)/c
_cod_database_code 4086123

loop_
_symmetry_equiv_pos_as_xyz
'x, y, z'
'-x, y+1/2, -z+1/2'
'-x, -y, -z'
'x, -y-1/2, z-1/2'

loop_
_atom_site_label
_atom_site_type_symbol
_atom_site_fract_x
_atom_site_fract_y
_atom_site_fract_z
_atom_site_U_iso_or_equiv
_atom_site_adp_type
_atom_site_occupancy
_atom_site_symmetry_multiplicity
_atom_site_calc_flag
_atom_site_refinement_flags
_atom_site_disorder_assembly
_atom_site_disorder_group
C16 C 0.3326(5) 0.2577(8) 0.2003(5) 0.038(2) Uani 0.686(13) 1 d P A 1
H16A H 0.2944 0.2676 0.1903 0.045 Uiso 0.686(13) 1 calc PR A 1
H16B H 0.3382 0.1816 0.2330 0.045 Uiso 0.686(13) 1 calc PR A 1
C18 C 0.3141(3) 0.4473(9) 0.2803(5) 0.035(2) Uani 0.686(13) 1 d P A 1
H18A H 0.2904 0.3898 0.3086 0.042 Uiso 0.686(13) 1 calc PR A 1
H18B H 0.3319 0.5047 0.3175 0.042 Uiso 0.686(13) 1 calc PR A 1
C20 C 0.4039(4) 0.3574(9) 0.2796(5) 0.037(2) Uani 0.686(13) 1 d P A 1
H20A H 0.4241 0.2851 0.2585 0.044 Uiso 0.686(13) 1 calc PR A 1
H20B H 0.3973 0.3401 0.3343 0.044 Uiso 0.686(13) 1 calc PR A 1
C60 C 0.2972(7) 0.3755(17) 0.2459(9) 0.029(5) Uani 0.314(13) 1 d P A 2
H60A H 0.2868 0.3556 0.2989 0.035 Uiso 0.314(13) 1 calc PR A 2
H60B H 0.2795 0.3154 0.2103 0.035 Uiso 0.314(13) 1 calc PR A 2
C61 C 0.3836(9) 0.417(2) 0.3034(11) 0.038(5) Uani 0.314(13) 1 d P A 2
H61A H 0.3925 0.3451 0.3382 0.046 Uiso 0.314(13) 1 calc PR A 2
H61B H 0.3631 0.4807 0.3322 0.046 Uiso 0.314(13) 1 calc PR A 2
C62 C 0.3701(10) 0.2379(17) 0.2096(10) 0.034(5) Uani 0.314(13) 1 d P A 2
H62A H 0.4074 0.2203 0.2225 0.041 Uiso 0.314(13) 1 calc PR A 2
H62B H 0.3479 0.1709 0.2327 0.041 Uiso 0.314(13) 1 calc PR A 2
Si1 Si 0.10944(5) 0.11024(12) 0.02928(7) 0.0203(3) Uani 1 1 d . . .
Si2 Si 0.13041(5) -0.01451(12) 0.13718(7) 0.0205(3) Uani 1 1 d . . .
Si3 Si 0.10390(6) 0.32396(13) 0.06773(8) 0.0259(3) Uani 1 1 d . . .
Si4 Si 0.17949(5) 0.09501(14) -0.05629(8) 0.0265(3) Uani 1 1 d . . .
Si5 Si 0.03289(5) 0.04431(13) -0.03878(8) 0.0236(3) Uani 1 1 d . . .
Si6 Si 0.39578(5) 0.62877(12) 0.03823(7) 0.0190(3) Uani 1 1 d . . .
Si7 Si 0.37386(5) 0.50004(12) 0.14254(7) 0.0192(3) Uani 1 1 d . A .
Si8 Si 0.38525(6) 0.84240(13) 0.07445(8) 0.0258(3) Uani 1 1 d . . .
Si9 Si 0.48311(5) 0.60478(13) -0.00343(8) 0.0231(3) Uani 1 1 d . . .
Si10 Si 0.33277(5) 0.58968(14) -0.05800(8) 0.0252(3) Uani 1 1 d . . .
N1 N 0.14736(18) -0.1366(4) 0.2385(2) 0.0282(10) Uani 1 1 d . . .
N2 N 0.35377(17) 0.3714(4) 0.2379(2) 0.0270(9) Uani 1 1 d . . .
O1 O 0.12795(16) -0.1555(3) 0.0944(2) 0.0326(9) Uani 1 1 d . . .
O2 O 0.08063(15) 0.0316(3) 0.1914(2) 0.0307(8) Uani 1 1 d . . .
O3 O 0.18989(14) 0.0424(4) 0.1588(2) 0.0342(9) Uani 1 1 d . . .
O4 O 0.37018(16) 0.3640(3) 0.09291(19) 0.0316(9) Uani 1 1 d . . .
O5 O 0.31814(14) 0.5714(4) 0.1679(2) 0.0340(9) Uani 1 1 d . . .
O6 O 0.42659(14) 0.5284(4) 0.1975(2) 0.0313(8) Uani 1 1 d . . .
C1 C 0.1411(3) -0.2727(5) 0.1305(3) 0.0425(15) Uani 1 1 d . . .
H1A H 0.1782 -0.2941 0.1198 0.051 Uiso 1 1 calc R . .
H1B H 0.1187 -0.3415 0.1090 0.051 Uiso 1 1 calc R . .
C2 C 0.1337(4) -0.2654(7) 0.2137(4) 0.066(2) Uani 1 1 d . . .
H2A H 0.0967 -0.2845 0.2262 0.079 Uiso 1 1 calc R . .
H2B H 0.1566 -0.3285 0.2400 0.079 Uiso 1 1 calc R . .
C3 C 0.0671(2) -0.0258(6) 0.2620(3) 0.0384(14) Uani 1 1 d . . .
H3A H 0.0398 -0.0918 0.2531 0.046 Uiso 1 1 calc R . .
H3B H 0.0525 0.0395 0.2967 0.046 Uiso 1 1 calc R . .
C4 C 0.1154(3) -0.0859(7) 0.2985(4) 0.0559(19) Uani 1 1 d . . .
H4A H 0.1354 -0.0212 0.3282 0.067 Uiso 1 1 calc R . .
H4B H 0.1049 -0.1550 0.3338 0.067 Uiso 1 1 calc R . .
C5 C 0.2180(2) 0.0118(6) 0.2260(3) 0.0329(12) Uani 1 1 d . . .
H5A H 0.2089 0.0723 0.2672 0.040 Uiso 1 1 calc R . .
H5B H 0.2563 0.0183 0.2169 0.040 Uiso 1 1 calc R . .
C6 C 0.2042(3) -0.1233(7) 0.2498(4) 0.0568(18) Uani 1 1 d . . .
H6A H 0.2232 -0.1860 0.2181 0.068 Uiso 1 1 calc R . .
H6B H 0.2139 -0.1377 0.3042 0.068 Uiso 1 1 calc R . .
C7 C 0.1626(3) 0.3618(6) 0.1297(4) 0.0418(14) Uani 1 1 d . . .
H7A H 0.1943 0.3633 0.0983 0.063 Uiso 1 1 calc R . .
H7B H 0.1665 0.2965 0.1695 0.063 Uiso 1 1 calc R . .
H7C H 0.1578 0.4455 0.1536 0.063 Uiso 1 1 calc R . .
C8 C 0.1047(3) 0.4378(6) -0.0153(4) 0.0489(17) Uani 1 1 d . . .
H8A H 0.0989 0.5249 0.0032 0.073 Uiso 1 1 calc R . .
H8B H 0.0767 0.4148 -0.0519 0.073 Uiso 1 1 calc R . .
H8C H 0.1388 0.4330 -0.0405 0.073 Uiso 1 1 calc R . .
C9 C 0.0436(3) 0.3577(7) 0.1247(5) 0.060(2) Uani 1 1 d . . .
H9A H 0.0416 0.4492 0.1356 0.089 Uiso 1 1 calc R . .
H9B H 0.0453 0.3099 0.1728 0.089 Uiso 1 1 calc R . .
H9C H 0.0123 0.3315 0.0953 0.089 Uiso 1 1 calc R . .
C10 C 0.1641(3) 0.1772(7) -0.1494(3) 0.0470(16) Uani 1 1 d . . .
H10A H 0.1944 0.1706 -0.1832 0.070 Uiso 1 1 calc R . .
H10B H 0.1563 0.2674 -0.1398 0.070 Uiso 1 1 calc R . .
H10C H 0.1335 0.1366 -0.1738 0.070 Uiso 1 1 calc R . .
C11 C 0.2405(2) 0.1704(7) -0.0148(4) 0.0448(15) Uani 1 1 d . . .
H11A H 0.2451 0.1434 0.0385 0.067 Uiso 1 1 calc R . .
H11B H 0.2371 0.2635 -0.0170 0.067 Uiso 1 1 calc R . .
H11C H 0.2711 0.1438 -0.0443 0.067 Uiso 1 1 calc R . .
C12 C 0.1955(2) -0.0760(6) -0.0769(4) 0.0406(14) Uani 1 1 d . . .
H12A H 0.2264 -0.0802 -0.1097 0.061 Uiso 1 1 calc R . .
H12B H 0.1655 -0.1164 -0.1030 0.061 Uiso 1 1 calc R . .
H12C H 0.2030 -0.1209 -0.0288 0.061 Uiso 1 1 calc R . .
C13 C 0.0500(2) -0.0777(6) -0.1128(3) 0.0394(14) Uani 1 1 d . . .
H13A H 0.0187 -0.0973 -0.1440 0.059 Uiso 1 1 calc R . .
H13B H 0.0625 -0.1556 -0.0874 0.059 Uiso 1 1 calc R . .
H13C H 0.0777 -0.0440 -0.1456 0.059 Uiso 1 1 calc R . .
C14 C 0.0064(2) 0.1894(6) -0.0907(4) 0.0385(14) Uani 1 1 d . . .
H14A H 0.0335 0.2234 -0.1245 0.058 Uiso 1 1 calc R . .
H14B H -0.0033 0.2548 -0.0534 0.058 Uiso 1 1 calc R . .
H14C H -0.0247 0.1654 -0.1212 0.058 Uiso 1 1 calc R . .
C15 C 0.3618(3) 0.2433(5) 0.1254(3) 0.0371(13) Uani 1 1 d . A .
H15A H 0.3960 0.2005 0.1349 0.044 Uiso 1 1 calc R B 1
H15B H 0.3409 0.1898 0.0896 0.044 Uiso 1 1 calc R B 1
C17 C 0.2838(2) 0.5225(5) 0.2239(3) 0.0331(12) Uani 1 1 d . A .
H17A H 0.2567 0.4679 0.1992 0.040 Uiso 1 1 calc R C 1
H17B H 0.2658 0.5937 0.2499 0.040 Uiso 1 1 calc R C 1
C19 C 0.4341(2) 0.4774(6) 0.2715(3) 0.0382(14) Uani 1 1 d . A .
H19A H 0.4223 0.5400 0.3101 0.046 Uiso 1 1 calc R D 1
H19B H 0.4720 0.4604 0.2807 0.046 Uiso 1 1 calc R D 1
C21 C 0.5273(2) 0.7090(5) 0.0574(4) 0.0383(14) Uani 1 1 d . . .
H21A H 0.5634 0.7047 0.0383 0.057 Uiso 1 1 calc R . .
H21B H 0.5268 0.6792 0.1105 0.057 Uiso 1 1 calc R . .
H21C H 0.5148 0.7974 0.0550 0.057 Uiso 1 1 calc R . .
C22 C 0.4859(2) 0.6674(6) -0.1049(3) 0.0400(14) Uani 1 1 d . . .
H22A H 0.4704 0.7529 -0.1070 0.060 Uiso 1 1 calc R . .
H22B H 0.4661 0.6101 -0.1390 0.060 Uiso 1 1 calc R . .
H22C H 0.5226 0.6715 -0.1210 0.060 Uiso 1 1 calc R . .
C23 C 0.3137(2) 0.8807(6) 0.0855(4) 0.0455(16) Uani 1 1 d . . .
H23A H 0.2974 0.8168 0.1186 0.068 Uiso 1 1 calc R . .
H23B H 0.2962 0.8798 0.0352 0.068 Uiso 1 1 calc R . .
H23C H 0.3101 0.9654 0.1086 0.068 Uiso 1 1 calc R . .
C24 C 0.4131(3) 0.9571(6) 0.0010(4) 0.0495(17) Uani 1 1 d . . .
H24A H 0.4068 1.0451 0.0175 0.074 Uiso 1 1 calc R . .
H24B H 0.3957 0.9427 -0.0486 0.074 Uiso 1 1 calc R . .
H24C H 0.4510 0.9426 -0.0037 0.074 Uiso 1 1 calc R . .
C25 C 0.4179(3) 0.8734(6) 0.1697(4) 0.0499(17) Uani 1 1 d . . .
H25A H 0.4109 0.9614 0.1856 0.075 Uiso 1 1 calc R . .
H25B H 0.4559 0.8606 0.1655 0.075 Uiso 1 1 calc R . .
H25C H 0.4038 0.8143 0.2078 0.075 Uiso 1 1 calc R . .
C26 C 0.3318(2) 0.7221(6) -0.1306(4) 0.0429(15) Uani 1 1 d . . .
H26A H 0.3676 0.7370 -0.1489 0.064 Uiso 1 1 calc R . .
H26B H 0.3184 0.8002 -0.1070 0.064 Uiso 1 1 calc R . .
H26C H 0.3089 0.6981 -0.1739 0.064 Uiso 1 1 calc R . .
C27 C 0.2652(2) 0.5796(6) -0.0158(4) 0.0384(13) Uani 1 1 d . . .
H27A H 0.2396 0.5559 -0.0559 0.058 Uiso 1 1 calc R . .
H27B H 0.2556 0.6626 0.0057 0.058 Uiso 1 1 calc R . .
H27C H 0.2651 0.5150 0.0247 0.058 Uiso 1 1 calc R . .
C28 C 0.3440(3) 0.4372(7) -0.1096(4) 0.0481(17) Uani 1 1 d . . .
H28A H 0.3447 0.3666 -0.0729 0.072 Uiso 1 1 calc R . .
H28B H 0.3777 0.4412 -0.1361 0.072 Uiso 1 1 calc R . .
H28C H 0.3155 0.4235 -0.1470 0.072 Uiso 1 1 calc R . .

loop_
_atom_site_aniso_label
_atom_site_aniso_U_11
_atom_site_aniso_U_22
_atom_site_aniso_U_33
_atom_site_aniso_U_23
_atom_site_aniso_U_13
_atom_site_aniso_U_12
C16 0.050(6) 0.024(4) 0.039(5) 0.013(4) 0.001(4) -0.005(4)
C18 0.035(5) 0.041(5) 0.028(4) -0.006(4) 0.013(3) -0.004(4)
C20 0.046(5) 0.033(5) 0.031(5) 0.017(4) -0.004(4) 0.009(4)
C60 0.043(10) 0.027(10) 0.017(8) 0.006(7) 0.003(7) -0.005(8)
C61 0.053(13) 0.037(11) 0.026(10) 0.009(8) 0.002(8) 0.019(10)
C62 0.056(14) 0.023(9) 0.023(9) 0.006(7) 0.008(9) -0.003(9)
Si1 0.0222(7) 0.0194(7) 0.0193(6) 0.0011(5) 0.0005(5) -0.0018(5)
Si2 0.0250(7) 0.0186(6) 0.0180(6) 0.0008(5) 0.0013(5) -0.0014(5)
Si3 0.0333(8) 0.0200(7) 0.0243(7) -0.0005(5) -0.0004(6) -0.0019(6)
Si4 0.0248(7) 0.0325(8) 0.0223(7) 0.0019(6) 0.0048(5) 0.0002(6)
Si5 0.0226(7) 0.0249(7) 0.0233(7) -0.0005(5) 0.0004(5) -0.0037(5)
Si6 0.0217(6) 0.0163(6) 0.0191(6) 0.0021(5) 0.0021(5) 0.0015(5)
Si7 0.0227(7) 0.0171(6) 0.0179(6) 0.0003(5) -0.0001(5) 0.0009(5)
Si8 0.0322(8) 0.0181(7) 0.0274(7) 0.0002(5) 0.0061(6) 0.0017(5)
Si9 0.0214(7) 0.0201(7) 0.0280(7) 0.0034(5) 0.0029(5) 0.0020(5)
Si10 0.0253(7) 0.0281(7) 0.0222(7) 0.0021(6) -0.0022(5) 0.0022(6)
N1 0.041(3) 0.026(2) 0.017(2) 0.0027(17) -0.0023(18) -0.0025(19)
N2 0.035(2) 0.027(2) 0.019(2) 0.0035(17) 0.0003(17) 0.0011(18)
O1 0.057(3) 0.0189(18) 0.0217(18) -0.0012(14) -0.0046(16) 0.0035(16)
O2 0.037(2) 0.0276(19) 0.0281(19) 0.0039(15) 0.0097(16) 0.0066(16)
O3 0.028(2) 0.039(2) 0.035(2) 0.0103(17) -0.0063(16) -0.0056(16)
O4 0.062(3) 0.0166(17) 0.0165(17) -0.0019(14) 0.0068(16) -0.0061(16)
O5 0.031(2) 0.041(2) 0.031(2) 0.0154(17) 0.0101(16) 0.0156(17)
O6 0.032(2) 0.033(2) 0.0295(19) 0.0049(16) -0.0059(15) -0.0068(16)
C1 0.075(5) 0.015(3) 0.037(3) 0.005(2) -0.006(3) 0.002(3)
C2 0.120(7) 0.033(4) 0.045(4) 0.008(3) -0.010(4) 0.012(4)
C3 0.040(3) 0.055(4) 0.021(3) 0.004(3) 0.011(2) 0.000(3)
C4 0.076(5) 0.055(4) 0.037(4) 0.015(3) 0.019(3) 0.017(4)
C5 0.028(3) 0.039(3) 0.032(3) 0.004(2) -0.009(2) 0.000(2)
C6 0.063(5) 0.056(4) 0.050(4) 0.011(3) -0.011(3) 0.004(4)
C7 0.053(4) 0.025(3) 0.047(4) -0.008(3) -0.015(3) -0.004(3)
C8 0.077(5) 0.026(3) 0.044(4) 0.009(3) -0.019(3) -0.012(3)
C9 0.053(4) 0.043(4) 0.083(6) -0.023(4) 0.027(4) -0.001(3)
C10 0.051(4) 0.063(4) 0.027(3) 0.022(3) 0.015(3) 0.008(3)
C11 0.030(3) 0.056(4) 0.048(4) 0.005(3) 0.009(3) -0.009(3)
C12 0.035(3) 0.045(4) 0.042(3) -0.009(3) 0.007(3) 0.010(3)
C13 0.038(3) 0.044(3) 0.036(3) -0.015(3) 0.005(2) -0.006(3)
C14 0.039(3) 0.032(3) 0.044(3) 0.015(3) -0.012(3) -0.008(2)
C15 0.061(4) 0.015(3) 0.035(3) 0.004(2) 0.003(3) -0.005(2)
C17 0.028(3) 0.034(3) 0.038(3) 0.000(2) 0.010(2) 0.003(2)
C19 0.034(3) 0.055(4) 0.026(3) 0.001(3) -0.012(2) 0.003(3)
C21 0.029(3) 0.024(3) 0.061(4) -0.007(3) -0.004(3) -0.003(2)
C22 0.039(3) 0.044(3) 0.037(3) 0.019(3) 0.015(3) 0.016(3)
C23 0.038(3) 0.029(3) 0.069(4) -0.001(3) 0.014(3) 0.011(3)
C24 0.066(4) 0.024(3) 0.059(4) 0.011(3) 0.025(3) 0.000(3)
C25 0.068(5) 0.031(3) 0.050(4) -0.011(3) -0.005(3) 0.000(3)
C26 0.038(3) 0.053(4) 0.038(3) 0.023(3) -0.006(3) 0.002(3)
C27 0.024(3) 0.047(4) 0.045(3) 0.002(3) 0.002(2) -0.007(2)
C28 0.045(4) 0.050(4) 0.049(4) -0.024(3) -0.015(3) 0.007(3)

loop_
_atom_type_symbol
_atom_type_description
_atom_type_scat_dispersion_real
_atom_type_scat_dispersion_imag
_atom_type_scat_source
C C 0.0033 0.0016 'International Tables Vol C Tables 4.2.6.8 and 6.1.1.4'
H H 0.0000 0.0000 'International Tables Vol C Tables 4.2.6.8 and 6.1.1.4'
N N 0.0061 0.0033 'International Tables Vol C Tables 4.2.6.8 and 6.1.1.4'
O O 0.0106 0.0060 'International Tables Vol C Tables 4.2.6.8 and 6.1.1.4'
Si Si 0.0817 0.0704 'International Tables Vol C Tables 4.2.6.8 and 6.1.1.4'

loop_
_geom_angle_atom_site_label_1
_geom_angle_atom_site_label_2
_geom_angle_atom_site_label_3
_geom_angle
_geom_angle_site_symmetry_1
_geom_angle_site_symmetry_3
N2 C16 C15 106.7(6) . .
C17 C18 N2 107.7(6) . .
N2 C20 C19 108.4(6) . .
N2 C60 C17 102.2(10) . .
N2 C61 C19 106.2(12) . .
C15 C62 N2 104.4(12) . .
Si3 Si1 Si4 107.28(7) . .
Si3 Si1 Si2 108.38(7) . .
Si4 Si1 Si2 107.95(7) . .
Si3 Si1 Si5 111.76(7) . .
Si4 Si1 Si5 106.54(7) . .
Si2 Si1 Si5 114.61(7) . .
O1 Si2 O2 119.5(2) . .
O1 Si2 O3 116.8(2) . .
O2 Si2 O3 117.5(2) . .
O1 Si2 N1 81.49(17) . .
O2 Si2 N1 81.58(18) . .
O3 Si2 N1 81.94(18) . .
O1 Si2 Si1 97.31(14) . .
O2 Si2 Si1 97.46(14) . .
O3 Si2 Si1 100.26(14) . .
N1 Si2 Si1 177.79(14) . .
C9 Si3 C7 107.7(3) . .
C9 Si3 C8 107.9(4) . .
C7 Si3 C8 107.2(3) . .
C9 Si3 Si1 112.7(2) . .
C7 Si3 Si1 108.5(2) . .
C8 Si3 Si1 112.6(2) . .
C12 Si4 C11 107.3(3) . .
C12 Si4 C10 108.4(3) . .
C11 Si4 C10 107.6(3) . .
C12 Si4 Si1 110.9(2) . .
C11 Si4 Si1 110.8(2) . .
C10 Si4 Si1 111.7(2) . .
C13 Si5 C14 107.5(3) . .
C13 Si5 Si5 107.5(2) . 3
C14 Si5 Si5 110.1(2) . 3
C13 Si5 Si1 110.5(2) . .
C14 Si5 Si1 106.90(19) . .
Si5 Si5 Si1 114.19(9) 3 .
Si7 Si6 Si10 106.92(7) . .
Si7 Si6 Si8 108.11(7) . .
Si10 Si6 Si8 106.37(7) . .
Si7 Si6 Si9 114.44(7) . .
Si10 Si6 Si9 113.35(7) . .
Si8 Si6 Si9 107.26(7) . .
O6 Si7 O5 116.5(2) . .
O6 Si7 O4 119.4(2) . .
O5 Si7 O4 118.6(2) . .
O6 Si7 N2 82.28(18) . .
O5 Si7 N2 82.39(17) . .
O4 Si7 N2 81.89(17) . .
O6 Si7 Si6 98.56(14) . .
O5 Si7 Si6 99.22(14) . .
O4 Si7 Si6 95.72(13) . .
N2 Si7 Si6 177.56(13) . .
C23 Si8 C25 106.8(3) . .
C23 Si8 C24 107.7(3) . .
C25 Si8 C24 109.0(3) . .
C23 Si8 Si6 110.3(2) . .
C25 Si8 Si6 110.7(2) . .
C24 Si8 Si6 112.1(2) . .
C21 Si9 C22 107.3(3) . .
C21 Si9 Si6 108.7(2) . .
C22 Si9 Si6 107.44(19) . .
C21 Si9 Si9 107.3(2) . 3_665
C22 Si9 Si9 110.6(2) . 3_665
Si6 Si9 Si9 115.25(9) . 3_665
C28 Si10 C26 107.9(3) . .
C28 Si10 C27 106.8(3) . .
C26 Si10 C27 107.6(3) . .
C28 Si10 Si6 113.0(2) . .
C26 Si10 Si6 111.0(2) . .
C27 Si10 Si6 110.3(2) . .
C4 N1 C2 115.2(6) . .
C4 N1 C6 115.7(6) . .
C2 N1 C6 111.0(6) . .
C4 N1 Si2 105.3(4) . .
C2 N1 Si2 104.6(4) . .
C6 N1 Si2 103.5(4) . .
C61 N2 C60 115.1(11) . .
C61 N2 C16 144.2(9) . .
C60 N2 C16 73.0(8) . .
C61 N2 C20 36.5(8) . .
C60 N2 C20 144.2(8) . .
C16 N2 C20 117.0(6) . .
C61 N2 C18 77.4(10) . .
C60 N2 C18 41.9(8) . .
C16 N2 C18 114.3(6) . .
C20 N2 C18 113.2(6) . .
C61 N2 C62 114.3(12) . .
C60 N2 C62 109.2(11) . .
C16 N2 C62 38.2(8) . .
C20 N2 C62 80.4(10) . .
C18 N2 C62 146.1(9) . .
C61 N2 Si7 105.9(8) . .
C60 N2 Si7 107.2(6) . .
C16 N2 Si7 104.3(4) . .
C20 N2 Si7 103.2(4) . .
C18 N2 Si7 102.4(4) . .
C62 N2 Si7 104.3(7) . .
C1 O1 Si2 124.4(3) . .
C3 O2 Si2 124.6(4) . .
C5 O3 Si2 124.0(3) . .
C15 O4 Si7 124.5(3) . .
C17 O5 Si7 123.7(3) . .
C19 O6 Si7 124.0(3) . .
O1 C1 C2 111.2(5) . .
N1 C2 C1 108.0(6) . .
O2 C3 C4 109.8(5) . .
N1 C4 C3 108.0(5) . .
O3 C5 C6 109.0(5) . .
N1 C6 C5 106.5(5) . .
O4 C15 C62 114.5(8) . .
O4 C15 C16 109.7(5) . .
C62 C15 C16 38.3(9) . .
O5 C17 C18 109.6(5) . .
O5 C17 C60 112.2(7) . .
C18 C17 C60 39.4(7) . .
O6 C19 C20 110.2(5) . .
O6 C19 C61 112.7(8) . .
C20 C19 C61 35.0(8) . .

loop_
_geom_bond_atom_site_label_1
_geom_bond_atom_site_label_2
_geom_bond_distance
_geom_bond_site_symmetry_2
C16 N2 1.460(10) .
C16 C15 1.521(11) .
C18 C17 1.470(10) .
C18 N2 1.491(9) .
C20 N2 1.466(10) .
C20 C19 1.482(11) .
C60 N2 1.447(18) .
C60 C17 1.622(17) .
C61 N2 1.45(2) .
C61 C19 1.54(2) .
C62 C15 1.485(19) .
C62 N2 1.542(19) .
Si1 Si3 2.343(2) .
Si1 Si4 2.3460(19) .
Si1 Si2 2.3504(18) .
Si1 Si5 2.3693(19) .
Si2 O1 1.657(4) .
Si2 O2 1.663(4) .
Si2 O3 1.664(4) .
Si2 N1 2.223(4) .
Si3 C9 1.872(7) .
Si3 C7 1.874(6) .
Si3 C8 1.879(6) .
Si4 C12 1.874(6) .
Si4 C11 1.876(6) .
Si4 C10 1.878(6) .
Si5 C13 1.874(6) .
Si5 C14 1.890(6) .
Si5 Si5 2.357(3) 3
Si6 Si7 2.3417(18) .
Si6 Si10 2.3425(19) .
Si6 Si8 2.3430(19) .
Si6 Si9 2.3585(19) .
Si7 O6 1.665(4) .
Si7 O5 1.666(4) .
Si7 O4 1.671(4) .
Si7 N2 2.208(4) .
Si8 C23 1.875(6) .
Si8 C25 1.879(7) .
Si8 C24 1.902(6) .
Si9 C21 1.885(6) .
Si9 C22 1.893(6) .
Si9 Si9 2.361(3) 3_665
Si10 C28 1.859(6) .
Si10 C26 1.881(6) .
Si10 C27 1.881(6) .
N1 C4 1.438(8) .
N1 C2 1.459(9) .
N1 C6 1.462(8) .
O1 C1 1.418(6) .
O2 C3 1.419(6) .
O3 C5 1.405(6) .
O4 C15 1.404(6) .
O5 C17 1.417(6) .
O6 C19 1.410(6) .
C1 C2 1.471(9) .
C3 C4 1.513(9) .
C5 C6 1.518(9) .

loop_
_geom_torsion_atom_site_label_1
_geom_torsion_atom_site_label_2
_geom_torsion_atom_site_label_3
_geom_torsion_atom_site_label_4
_geom_torsion
_geom_torsion_site_symmetry_4
Si3 Si1 Si2 O1 176.77(16) .
Si4 Si1 Si2 O1 -67.34(16) .
Si5 Si1 Si2 O1 51.18(17) .
Si3 Si1 Si2 O2 55.62(16) .
Si4 Si1 Si2 O2 171.50(15) .
Si5 Si1 Si2 O2 -69.97(16) .
Si3 Si1 Si2 O3 -64.21(17) .
Si4 Si1 Si2 O3 51.68(17) .
Si5 Si1 Si2 O3 170.21(16) .
Si3 Si1 Si2 N1 120(4) .
Si4 Si1 Si2 N1 -124(4) .
Si5 Si1 Si2 N1 -6(4) .
Si4 Si1 Si3 C9 171.3(3) .
Si2 Si1 Si3 C9 -72.4(3) .
Si5 Si1 Si3 C9 54.8(3) .
Si4 Si1 Si3 C7 -69.5(2) .
Si2 Si1 Si3 C7 46.8(2) .
Si5 Si1 Si3 C7 174.0(2) .
Si4 Si1 Si3 C8 48.9(3) .
Si2 Si1 Si3 C8 165.2(3) .
Si5 Si1 Si3 C8 -67.5(3) .
Si3 Si1 Si4 C12 169.6(2) .
Si2 Si1 Si4 C12 53.0(2) .
Si5 Si1 Si4 C12 -70.5(2) .
Si3 Si1 Si4 C11 50.6(2) .
Si2 Si1 Si4 C11 -66.0(2) .
Si5 Si1 Si4 C11 170.5(2) .
Si3 Si1 Si4 C10 -69.4(3) .
Si2 Si1 Si4 C10 174.0(3) .
Si5 Si1 Si4 C10 50.5(3) .
Si3 Si1 Si5 C13 147.8(2) .
Si4 Si1 Si5 C13 30.9(2) .
Si2 Si1 Si5 C13 -88.4(2) .
Si3 Si1 Si5 C14 31.0(2) .
Si4 Si1 Si5 C14 -85.8(2) .
Si2 Si1 Si5 C14 154.8(2) .
Si3 Si1 Si5 Si5 -90.94(11) 3
Si4 Si1 Si5 Si5 152.18(10) 3
Si2 Si1 Si5 Si5 32.86(13) 3
Si10 Si6 Si7 O6 173.09(15) .
Si8 Si6 Si7 O6 -72.74(16) .
Si9 Si6 Si7 O6 46.70(16) .
Si10 Si6 Si7 O5 -68.12(17) .
Si8 Si6 Si7 O5 46.05(17) .
Si9 Si6 Si7 O5 165.49(16) .
Si10 Si6 Si7 O4 52.17(16) .
Si8 Si6 Si7 O4 166.34(16) .
Si9 Si6 Si7 O4 -74.22(16) .
Si10 Si6 Si7 N2 63(3) .
Si8 Si6 Si7 N2 177(100) .
Si9 Si6 Si7 N2 -63(3) .
Si7 Si6 Si8 C23 -69.9(3) .
Si10 Si6 Si8 C23 44.6(3) .
Si9 Si6 Si8 C23 166.2(3) .
Si7 Si6 Si8 C25 48.0(3) .
Si10 Si6 Si8 C25 162.6(3) .
Si9 Si6 Si8 C25 -75.8(3) .
Si7 Si6 Si8 C24 170.1(3) .
Si10 Si6 Si8 C24 -75.4(3) .
Si9 Si6 Si8 C24 46.2(3) .
Si7 Si6 Si9 C21 -83.9(2) .
Si10 Si6 Si9 C21 153.1(2) .
Si8 Si6 Si9 C21 36.0(2) .
Si7 Si6 Si9 C22 160.3(2) .
Si10 Si6 Si9 C22 37.3(2) .
Si8 Si6 Si9 C22 -79.8(2) .
Si7 Si6 Si9 Si9 36.49(13) 3_665
Si10 Si6 Si9 Si9 -86.49(11) 3_665
Si8 Si6 Si9 Si9 156.41(10) 3_665
Si7 Si6 Si10 C28 -77.4(3) .
Si8 Si6 Si10 C28 167.2(3) .
Si9 Si6 Si10 C28 49.6(3) .
Si7 Si6 Si10 C26 161.2(2) .
Si8 Si6 Si10 C26 45.8(2) .
Si9 Si6 Si10 C26 -71.8(2) .
Si7 Si6 Si10 C27 42.0(2) .
Si8 Si6 Si10 C27 -73.3(2) .
Si9 Si6 Si10 C27 169.1(2) .
O1 Si2 N1 C4 -135.5(5) .
O2 Si2 N1 C4 -13.8(4) .
O3 Si2 N1 C4 105.8(5) .
Si1 Si2 N1 C4 -78(4) .
O1 Si2 N1 C2 -13.7(5) .
O2 Si2 N1 C2 108.0(5) .
O3 Si2 N1 C2 -132.4(5) .
Si1 Si2 N1 C2 44(4) .
O1 Si2 N1 C6 102.7(4) .
O2 Si2 N1 C6 -135.6(4) .
O3 Si2 N1 C6 -16.1(4) .
Si1 Si2 N1 C6 160(3) .
C19 C61 N2 C60 -147.9(12) .
C19 C61 N2 C16 116.6(14) .
C19 C61 N2 C20 61.2(13) .
C19 C61 N2 C18 -129.2(13) .
C19 C61 N2 C62 84.5(15) .
C19 C61 N2 Si7 -29.7(14) .
C17 C60 N2 C61 83.0(13) .
C17 C60 N2 C16 -134.5(10) .
C17 C60 N2 C20 112.6(12) .
C17 C60 N2 C18 55.1(9) .
C17 C60 N2 C62 -146.8(10) .
C17 C60 N2 Si7 -34.4(10) .
C15 C16 N2 C61 -113.7(17) .
C15 C16 N2 C60 136.8(9) .
C15 C16 N2 C20 -80.4(8) .
C15 C16 N2 C18 143.8(7) .
C15 C16 N2 C62 -62.2(12) .
C15 C16 N2 Si7 32.8(7) .
C19 C20 N2 C61 -67.4(15) .
C19 C20 N2 C60 -116.3(14) .
C19 C20 N2 C16 145.3(7) .
C19 C20 N2 C18 -78.4(8) .
C19 C20 N2 C62 134.0(10) .
C19 C20 N2 Si7 31.5(8) .
C17 C18 N2 C61 137.5(10) .
C17 C18 N2 C60 -68.2(11) .
C17 C18 N2 C16 -78.3(8) .
C17 C18 N2 C20 144.2(6) .
C17 C18 N2 C62 -107.5(16) .
C17 C18 N2 Si7 33.8(6) .
C15 C62 N2 C61 -146.6(13) .
C15 C62 N2 C60 82.8(14) .
C15 C62 N2 C16 63.6(13) .
C15 C62 N2 C20 -132.8(14) .
C15 C62 N2 C18 109.4(13) .
C15 C62 N2 Si7 -31.5(14) .
O6 Si7 N2 C61 21.2(10) .
O5 Si7 N2 C61 -97.0(10) .
O4 Si7 N2 C61 142.5(10) .
Si6 Si7 N2 C61 131(3) .
O6 Si7 N2 C60 144.5(8) .
O5 Si7 N2 C60 26.3(8) .
O4 Si7 N2 C60 -94.2(8) .
Si6 Si7 N2 C60 -105(3) .
O6 Si7 N2 C16 -139.2(5) .
O5 Si7 N2 C16 102.6(5) .
O4 Si7 N2 C16 -17.9(5) .
Si6 Si7 N2 C16 -29(3) .
O6 Si7 N2 C20 -16.4(5) .
O5 Si7 N2 C20 -134.6(5) .
O4 Si7 N2 C20 104.9(5) .
Si6 Si7 N2 C20 94(3) .
O6 Si7 N2 C18 101.4(4) .
O5 Si7 N2 C18 -16.8(4) .
O4 Si7 N2 C18 -137.3(4) .
Si6 Si7 N2 C18 -148(3) .
O6 Si7 N2 C62 -99.7(10) .
O5 Si7 N2 C62 142.1(10) .
O4 Si7 N2 C62 21.6(10) .
Si6 Si7 N2 C62 10(3) .
O2 Si2 O1 C1 -81.7(5) .
O3 Si2 O1 C1 70.0(5) .
N1 Si2 O1 C1 -6.5(5) .
Si1 Si2 O1 C1 175.4(5) .
O1 Si2 O2 C3 67.6(5) .
O3 Si2 O2 C3 -83.9(5) .
N1 Si2 O2 C3 -7.6(4) .
Si1 Si2 O2 C3 170.4(4) .
O1 Si2 O3 C5 -85.1(5) .
O2 Si2 O3 C5 67.1(5) .
N1 Si2 O3 C5 -9.0(4) .
Si1 Si2 O3 C5 171.2(4) .
O6 Si7 O4 C15 71.7(5) .
O5 Si7 O4 C15 -81.3(5) .
N2 Si7 O4 C15 -4.6(5) .
Si6 Si7 O4 C15 174.9(4) .
O6 Si7 O5 C17 -83.5(5) .
O4 Si7 O5 C17 70.3(5) .
N2 Si7 O5 C17 -6.1(4) .
Si6 Si7 O5 C17 172.1(4) .
O5 Si7 O6 C19 72.8(5) .
O4 Si7 O6 C19 -80.8(5) .
N2 Si7 O6 C19 -4.7(4) .
Si6 Si7 O6 C19 177.7(4) .
Si2 O1 C1 C2 25.8(8) .
C4 N1 C2 C1 143.3(6) .
C6 N1 C2 C1 -82.8(7) .
Si2 N1 C2 C1 28.2(7) .
O1 C1 C2 N1 -34.8(9) .
Si2 O2 C3 C4 26.8(7) .
C2 N1 C4 C3 -86.0(7) .
C6 N1 C4 C3 142.2(6) .
Si2 N1 C4 C3 28.7(6) .
O2 C3 C4 N1 -35.5(8) .
Si2 O3 C5 C6 31.7(7) .
C4 N1 C6 C5 -81.2(7) .
C2 N1 C6 C5 145.2(5) .
Si2 N1 C6 C5 33.4(6) .
O3 C5 C6 N1 -41.9(7) .
Si7 O4 C15 C62 -15.3(13) .
Si7 O4 C15 C16 25.8(8) .
N2 C62 C15 O4 32.0(17) .
N2 C62 C15 C16 -59.2(12) .
N2 C16 C15 O4 -38.3(9) .
N2 C16 C15 C62 66.6(13) .
Si7 O5 C17 C18 28.7(7) .
Si7 O5 C17 C60 -13.4(9) .
N2 C18 C17 O5 -40.7(8) .
N2 C18 C17 C60 60.7(11) .
N2 C60 C17 O5 33.1(12) .
N2 C60 C17 C18 -61.2(10) .
Si7 O6 C19 C20 25.2(8) .
Si7 O6 C19 C61 -12.4(12) .
N2 C20 C19 O6 -37.2(9) .
N2 C20 C19 C61 63.8(13) .
N2 C61 C19 O6 29.3(16) .
N2 C61 C19 C20 -63.9(14) .

loop_
_platon_squeeze_void_nr
_platon_squeeze_void_average_x
_platon_squeeze_void_average_y
_platon_squeeze_void_average_z
_platon_squeeze_void_volume
_platon_squeeze_void_count_electrons
_platon_squeeze_void_content
1 0.492 0.187 0.250 7 0 ' '
2 0.492 0.312 0.750 7 0 ' '
3 0.508 0.687 0.250 7 0 ' '
4 0.508 0.812 0.750 7 0 ' '
